data_2101858
loop_
_publ_author_name
'Boldyreva, E.'
'Kivikoski, J.'
'Howard, J. A. K.'

_publ_section_title
;
 Distortion of Crystal Structures of Some Co^III^ Ammine Complexes. II.
 Distortion of Crystal Structures of [Co(NH~3~)~5~NO~2~]<i>X</i>~2~
 (<i>X</i> = Cl, Br) on Cooling
;
_journal_issue 3
_journal_name_full 'Acta Crystallographica Section B'
_journal_page_first 405
_journal_page_last 414
_journal_paper_doi 10.1107/S0108768196014863
_journal_volume 53
_journal_year 1997
_chemical_formula_iupac '[Co (N O2) (N H3)5] Br2'
_chemical_formula_moiety 'H15 Br2 Co N6 O2'
_chemical_formula_sum 'Br2 Co H15 N6 O2'
_chemical_formula_weight 349.93
_chemical_name_systematic 'nitropentaammine Co(III) bromide'
_space_group_IT_number 15
_symmetry_cell_setting monoclinic
_symmetry_space_group_name_Hall '-C 2yc'
_symmetry_space_group_name_H-M 'C 1 2/c 1'
_audit_creation_method SHELXL
_cell_angle_alpha 90.00
_cell_angle_beta 94.70(2)
_cell_angle_gamma 90.00
_cell_formula_units_Z 4
_cell_length_a 10.680(3)
_cell_length_b 8.838(4)
_cell_length_c 10.990(3)
_cell_measurement_reflns_used 25
_cell_measurement_temperature 290
_cell_measurement_theta_max 23.925
_cell_measurement_theta_min 21.145
_cell_volume 1033.9(6)
_computing_cell_refinement 'MSC/AFC Diffractometer Control Software'
_computing_data_collection
;
MSC/AFC Diffractometer Control Software (Molecular Structure Corporation,
1988)
;
_computing_data_reduction 'TEXSAN (Molecular Structure Corporation, 1989)'
_computing_molecular_graphics 'SHELXTL-Plus (Sheldrick, 1989)'
_computing_publication_material SHELXL93
_computing_structure_refinement 'SHELXL93  (Sheldrick, 1993)'
_computing_structure_solution 'SHELXS86 (Sheldrick, 1990)'
_diffrn_ambient_temperature 290
_diffrn_measurement_device 'Rigaku AFC6S 4-circle diffractometer'
_diffrn_measurement_method '\w/2\q scans'
_diffrn_radiation_monochromator graphite
_diffrn_radiation_source 'fine-focus sealed tube'
_diffrn_radiation_type MoK\a
_diffrn_radiation_wavelength 0.71073
_diffrn_reflns_av_R_equivalents 0.02
_diffrn_reflns_av_sigmaI/netI 0.0375
_diffrn_reflns_limit_h_max 14
_diffrn_reflns_limit_h_min -14
_diffrn_reflns_limit_k_max 12
_diffrn_reflns_limit_k_min 0
_diffrn_reflns_limit_l_max 15
_diffrn_reflns_limit_l_min -15
_diffrn_reflns_number 2648
_diffrn_reflns_theta_max 28.02
_diffrn_reflns_theta_min 3.44
_diffrn_standards_decay_% 0
_diffrn_standards_interval_count 150
_diffrn_standards_number 3
_exptl_absorpt_coefficient_mu 9.36
_exptl_absorpt_correction_T_max 0.1197
_exptl_absorpt_correction_T_min 0.0450
_exptl_absorpt_correction_type 'analytical (de Meulenauer & Tompa, 1965)'
_exptl_crystal_colour ruby
_exptl_crystal_density_diffrn 2.248
_exptl_crystal_density_meas ?
_exptl_crystal_description ' distorted cuboctahedron'
_exptl_crystal_F_000 680
_exptl_crystal_size_max 0.5
_exptl_crystal_size_mid 0.45
_exptl_crystal_size_min 0.4
_refine_diff_density_max 0.375
_refine_diff_density_min -0.454
_refine_ls_extinction_coef 0.0095(4)
_refine_ls_extinction_method SHELXL
_refine_ls_goodness_of_fit_all 1.036
_refine_ls_goodness_of_fit_obs 1.104
_refine_ls_hydrogen_treatment refall
_refine_ls_matrix_type full
_refine_ls_number_parameters 59
_refine_ls_number_reflns 1249
_refine_ls_number_restraints 0
_refine_ls_restrained_S_all 1.036
_refine_ls_restrained_S_obs 1.104
_refine_ls_R_factor_all 0.0395
_refine_ls_R_factor_obs 0.0214
_refine_ls_shift/esd_max -0.001
_refine_ls_shift/esd_mean 0.000
_refine_ls_structure_factor_coef Fsqd
_refine_ls_weighting_details 'w = 1/[\s^2^(Fo^2^)+(0.0229P)^2^+0.0603P] where P=(Fo^2^+2Fc^2^)/3'
_refine_ls_weighting_scheme calc
_refine_ls_wR_factor_all 0.0522
_refine_ls_wR_factor_obs 0.0490
_reflns_number_observed 981
_reflns_number_total 1249
_reflns_observed_criterion >2sigma(I)
_cod_data_source_file hr0034.cif
_cod_data_source_block cobr2rt
_cod_depositor_comments
;
The following automatic conversions were performed:

'_refine_ls_weighting_scheme' value 'calc w =
1/[\s^2^(Fo^2^)+(0.0229P)^2^+0.0603P] where P=(Fo^2^+2Fc^2^)/3' was
changed to 'calc'. New tag '_refine_ls_weighting_details' was
created. The value of the new tag was set to 'w =
1/[\s^2^(Fo^2^)+(0.0229P)^2^+0.0603P] where P=(Fo^2^+2Fc^2^)/3'.

Automatic conversion script
Id: cif_fix_values 3143 2015-03-26 13:38:13Z robertas 
;
_cod_database_code 2101858

loop_
_symmetry_equiv_pos_as_xyz
'x, y, z'
'-x, y, -z+1/2'
'x+1/2, y+1/2, z'
'-x+1/2, y+1/2, -z+1/2'
'-x, -y, -z'
'x, -y, z-1/2'
'-x+1/2, -y+1/2, -z'
'x+1/2, -y+1/2, z-1/2'

loop_
_atom_site_aniso_label
_atom_site_aniso_U_11
_atom_site_aniso_U_22
_atom_site_aniso_U_33
_atom_site_aniso_U_12
_atom_site_aniso_U_13
_atom_site_aniso_U_23
Co1 0.0215(2) 0.0231(3) 0.0179(2) 0.000 0.0021(2) 0.000
Br1 0.0306(2) 0.0353(2) 0.0295(2) 0.00255(12) 0.00310(11) -0.00065(12)
N4 0.029(2) 0.028(2) 0.024(2) 0.000 0.0032(13) 0.000
N3 0.0378(13) 0.0306(12) 0.0213(11) -0.0014(10) 0.0013(9) 0.0000(9)
N2 0.0255(11) 0.0374(14) 0.0325(13) 0.0013(10) 0.0031(10) -0.0051(11)
O1 0.059(2) 0.0332(11) 0.059(2) 0.0055(11) 0.0281(12) -0.0061(11)
N1 0.043(2) 0.027(2) 0.027(2) 0.000 0.0009(15) 0.000

loop_
_atom_site_label
_atom_site_fract_x
_atom_site_fract_y
_atom_site_fract_z
_atom_site_U_iso_or_equiv
_atom_site_thermal_displace_type
_atom_site_calc_flag
_atom_site_refinement_flags
_atom_site_occupancy
_atom_site_type_symbol
Co1 0.0000 0.28837(5) 0.2500 0.02081(14) Uani d S 1 Co
Br1 0.20769(3) 0.01538(3) 0.01036(3) 0.03177(11) Uani d . 1 Br
N4 0.0000 0.5067(4) 0.2500 0.0271(7) Uani d S 1 N
N3 0.0134(2) 0.2930(3) 0.4295(2) 0.0299(5) Uani d . 1 N
H3A 0.014(2) 0.2012(18) 0.4574(6) 0.045 Uiso calc R 1 H
H3B -0.0503(16) 0.342(2) 0.4545(5) 0.045 Uiso calc R 1 H
H3C 0.0825(17) 0.338(2) 0.4558(6) 0.045 Uiso calc R 1 H
N2 0.1841(2) 0.2880(3) 0.2501(2) 0.0318(5) Uani d . 1 N
H2A 0.2098(6) 0.1972(19) 0.227(2) 0.048 Uiso calc R 1 H
H2B 0.2182(7) 0.309(2) 0.3249(16) 0.048 Uiso calc R 1 H
H2C 0.2076(5) 0.358(2) 0.1981(17) 0.048 Uiso calc R 1 H
O1 -0.0715(2) 0.5759(3) 0.3125(2) 0.0490(6) Uani d . 1 O
N1 0.0000 0.0632(4) 0.2500 0.0323(8) Uani d S 1 N
H1A -0.081(5) 0.0251(12) 0.207(8) 0.049 Uiso calc PR 0.50 H
H1B 0.008(9) 0.0251(12) 0.337(3) 0.049 Uiso calc PR 0.50 H
H1C 0.073(6) 0.0251(12) 0.206(8) 0.049 Uiso calc PR 0.50 H

loop_
_atom_type_symbol
_atom_type_description
_atom_type_scat_dispersion_real
_atom_type_scat_dispersion_imag
_atom_type_scat_source
N N 0.0061 0.0033 'International Tables Vol C Tables 4.2.6.8 and 6.1.1.4'
H H 0.0000 0.0000 'International Tables Vol C Tables 4.2.6.8 and 6.1.1.4'
O O 0.0106 0.0060 'International Tables Vol C Tables 4.2.6.8 and 6.1.1.4'
Co Co 0.3494 0.9721 'International Tables Vol C Tables 4.2.6.8 and 6.1.1.4'
Br Br -0.2901 2.4595 'International Tables Vol C Tables 4.2.6.8 and 6.1.1.4'

loop_
_geom_angle_atom_site_label_1
_geom_angle_atom_site_label_2
_geom_angle_atom_site_label_3
_geom_angle_site_symmetry_1
_geom_angle_site_symmetry_3
_geom_angle
_geom_angle_publ_flag
N4 Co1 N2 . . 90.10(7) ?
N4 Co1 N2 . 2 90.10(7) ?
N2 Co1 N2 . 2 179.80(15) ?
N4 Co1 N3 . 2 88.80(7) ?
N2 Co1 N3 . 2 89.47(10) ?
N2 Co1 N3 2 2 90.53(10) ?
N4 Co1 N3 . . 88.80(7) ?
N2 Co1 N3 . . 90.53(10) ?
N2 Co1 N3 2 . 89.47(10) ?
N3 Co1 N3 2 . 177.61(14) ?
N4 Co1 N1 . . 180.0 ?
N2 Co1 N1 . . 89.90(7) ?
N2 Co1 N1 2 . 89.90(7) ?
N3 Co1 N1 2 . 91.20(7) ?
N3 Co1 N1 . . 91.20(7) ?
O1 N4 O1 2 . 120.4(3) yes
O1 N4 Co1 2 . 119.8(2) ?
O1 N4 Co1 . . 119.8(2) yes
Co1 N3 H3A . . 109.47(7) ?
Co1 N3 H3B . . 109.47(7) ?
H3A N3 H3B . . 109.5 ?
Co1 N3 H3C . . 109.47(7) ?
H3A N3 H3C . . 109.5 ?
H3B N3 H3C . . 109.5 ?
Co1 N2 H2A . . 109.47(7) ?
Co1 N2 H2B . . 109.47(7) ?
H2A N2 H2B . . 109.5 ?
Co1 N2 H2C . . 109.47(8) ?
H2A N2 H2C . . 109.5 ?
H2B N2 H2C . . 109.5 ?
Co1 N1 H1A . . 109.471(10) ?
Co1 N1 H1B . . 109.471(12) ?
H1A N1 H1B . . 109.5 ?
Co1 N1 H1C . . 109.47(2) ?
H1A N1 H1C . . 109.5 ?
H1B N1 H1C . . 109.5 ?

loop_
_geom_bond_atom_site_label_1
_geom_bond_atom_site_label_2
_geom_bond_site_symmetry_2
_geom_bond_distance
_geom_bond_publ_flag
Co1 N4 . 1.930(3) yes
Co1 N2 . 1.966(2) yes
Co1 N2 2 1.966(2) ?
Co1 N3 2 1.967(2) yes
Co1 N3 . 1.967(2) ?
Co1 N1 . 1.990(4) yes
N4 O1 2 1.231(3) yes
N4 O1 . 1.231(3) ?
N3 H3A . 0.87(2) ?
N3 H3B . 0.87(2) ?
N3 H3C . 0.87(2) ?
N2 H2A . 0.89(2) ?
N2 H2B . 0.89(2) ?
N2 H2C . 0.89(2) ?
N1 H1A . 1.01(3) ?
N1 H1B . 1.01(3) ?
N1 H1C . 1.01(3) ?
